data_1509939
loop_
_publ_author_name
'Parasyuk, O.V.'
'Olekseyuk, I.D.'
'Gulay, L.D.'

_publ_section_title
;
 Crystal structures of the Ag6 Hg Ge Se6 and Ag6 Hg Si Se6 compounds
;
_journal_name_full 'Journal of Alloys Compd.'
_journal_page_first 116
_journal_page_last 121
_journal_paper_doi 10.1016/S0925-8388(02)00139-1
_journal_volume 343
_journal_year 2002
_chemical_formula_sum 'Ag6 Ge Hg Se6'
_chemical_name_systematic 'Ag6 Hg Ge Se6'
_space_group_IT_number 31
_symmetry_space_group_name_Hall 'P 2ac -2'
_symmetry_space_group_name_H-M 'P m n 21'
_cell_angle_alpha 90
_cell_angle_beta 90
_cell_angle_gamma 90
_cell_formula_units_Z 2
_cell_length_a 7.7065
_cell_length_b 7.7073
_cell_length_c 10.898
_cell_volume 647.301
_citation_journal_id_ASTM JALCEU
_cod_data_source_file silver3-x_232.cif
_cod_data_source_block Ag6Ge1Hg1Se6
_cod_original_formula_sum 'Ag6 Ge1 Hg1 Se6'
_cod_database_code 1509939

loop_
_symmetry_equiv_pos_as_xyz
x,y,z
-x+1/2,-y,z+1/2
-x,y,z
x+1/2,-y,z+1/2

loop_
_atom_site_label
_atom_site_type_symbol
_atom_site_fract_x
_atom_site_fract_y
_atom_site_fract_z
_atom_site_occupancy
_atom_site_U_iso_or_equiv
Ag4 Ag+1 0 0.7424 0.5128 0.5 0.0
Se5 Se-2 0.251 0.761 0.9199 1 0.0
Ag1 Ag+1 0 0.58 0.039 1 0.0
Se4 Se-2 0 0.496 0.652 1 0.0
Hg2 Hg+2 0 0.048 0.1473 0.5 0.0
Ag2 Ag+1 0.232 0.0991 0.8235 1 0.0
Hg1 Hg+2 0 0.7424 0.5128 0.5 0.0
Se2 Se-2 0 0.772 0.216 1 0.0
Ag5 Ag+1 0 0.048 0.1473 0.5 0.0
Ag3 Ag+1 0.2328 0.5403 0.2802 1 0.0
Ge1 Ge+4 0 0.263 0.518 1 0.0
Se3 Se-2 0 0 0.656 1 0.0
Se1 Se-2 0 0.259 0 1 0.0
